data_4339019
loop_
_publ_author_name
'Kim, Do Young'
'Yang, Yu'
'Abelson, John R.'
'Girolami, Gregory S.'

_publ_section_title
;
 Volatile magnesium octahydrotriborate complexes as potential CVD
 precursors to MgB2. Synthesis and characterization of Mg(B3H8)2 and its
 etherates.
;
_journal_issue 22
_journal_name_full 'Inorganic chemistry'
_journal_page_first 9060
_journal_page_last 9066
_journal_paper_doi 10.1021/ic701037t
_journal_volume 46
_journal_year 2007
_chemical_formula_moiety C8H36B6MgO2
_chemical_formula_sum 'C8 H36 B6 Mg O2'
_chemical_formula_weight 253.54
_chemical_name_common Mg(B3H8)2(Et2O)2
_chemical_name_systematic f79u
_space_group_IT_number 18
_symmetry_cell_setting orthorhombic
_symmetry_Int_Tables_number 18
_symmetry_space_group_name_Hall 'P 2 2ab'
_symmetry_space_group_name_H-M 'P 21 21 2'
_atom_sites_solution_hydrogens geom
_atom_sites_solution_primary direct
_atom_sites_solution_secondary difmap
_audit_creation_method SHELXL-97
_cell_angle_alpha 90.00
_cell_angle_beta 90.00
_cell_angle_gamma 90.00
_cell_formula_units_Z 2
_cell_length_a 7.337(4)
_cell_length_b 15.586(8)
_cell_length_c 8.332(4)
_cell_measurement_temperature 193(2)
_cell_volume 952.8(8)
_computing_structure_refinement 'SHELXL-97 (Sheldrick, 1997)'
_computing_structure_solution 'SHELXS-97 (Sheldrick, 1990)'
_diffrn_ambient_temperature 193(2)
_diffrn_measured_fraction_theta_full 0.996
_diffrn_measured_fraction_theta_max 0.996
_diffrn_radiation_monochromator graphite
_diffrn_radiation_probe x-ray
_diffrn_radiation_type MoK\a
_diffrn_radiation_wavelength 0.71073
_diffrn_reflns_av_R_equivalents 0.0896
_diffrn_reflns_av_sigmaI/netI 0.0494
_diffrn_reflns_limit_h_max 8
_diffrn_reflns_limit_h_min -8
_diffrn_reflns_limit_k_max 18
_diffrn_reflns_limit_k_min -18
_diffrn_reflns_limit_l_max 10
_diffrn_reflns_limit_l_min -10
_diffrn_reflns_number 8961
_diffrn_reflns_theta_full 25.42
_diffrn_reflns_theta_max 25.42
_diffrn_reflns_theta_min 2.61
_diffrn_source 'fine-focus sealed tube'
_diffrn_standards_decay_% 0
_exptl_absorpt_coefficient_mu 0.081
_exptl_absorpt_correction_T_max 0.995
_exptl_absorpt_correction_T_min 0.972
_exptl_absorpt_correction_type integration
_exptl_crystal_colour colorless
_exptl_crystal_density_diffrn 0.884
_exptl_crystal_density_method 'not measured'
_exptl_crystal_F_000 284
_exptl_crystal_recrystallization_method sublimation
_exptl_crystal_size_max 0.26
_exptl_crystal_size_mid 0.15
_exptl_crystal_size_min 0.04
_refine_diff_density_max 0.199
_refine_diff_density_min -0.210
_refine_diff_density_rms 0.053
_refine_ls_abs_structure_details 'Flack H D (1983), Acta Cryst. A39, 876-881'
_refine_ls_abs_structure_Flack 0.4(7)
_refine_ls_extinction_coef 0.014(5)
_refine_ls_extinction_expression Fc^*^=kFc[1+0.001xFc^2^\l^3^/sin(2\q)]^-1/4^
_refine_ls_extinction_method SHELXL
_refine_ls_goodness_of_fit_ref 1.225
_refine_ls_hydrogen_treatment mixed
_refine_ls_matrix_type full
_refine_ls_number_parameters 151
_refine_ls_number_reflns 1750
_refine_ls_number_restraints 26
_refine_ls_restrained_S_all 1.215
_refine_ls_R_factor_all 0.0776
_refine_ls_R_factor_gt 0.0726
_refine_ls_shift/su_max 0.000
_refine_ls_shift/su_mean 0.000
_refine_ls_structure_factor_coef Fsqd
_refine_ls_weighting_details 'calc w=1/[\s^2^(Fo^2^)+(0.0000P)^2^+1.2215P] where P=(Fo^2^+2Fc^2^)/3'
_refine_ls_weighting_scheme calc
_refine_ls_wR_factor_gt 0.1557
_refine_ls_wR_factor_ref 0.1579
_reflns_number_gt 1638
_reflns_number_total 1750
_reflns_threshold_expression >2sigma(I)
_cod_data_source_file ic701037t-file002.cif
_cod_data_source_block f79u80fface
_cod_original_cell_volume 952.7(9)
_cod_database_code 4339019

loop_
_symmetry_equiv_pos_as_xyz
'x, y, z'
'-x, -y, z'
'-x+1/2, y+1/2, -z'
'x+1/2, -y+1/2, -z'

loop_
_atom_site_label
_atom_site_type_symbol
_atom_site_fract_x
_atom_site_fract_y
_atom_site_fract_z
_atom_site_U_iso_or_equiv
_atom_site_adp_type
_atom_site_occupancy
_atom_site_symmetry_multiplicity
_atom_site_calc_flag
_atom_site_refinement_flags
Mg Mg 1.0000 1.0000 0.48538(18) 0.0328(5) Uani 1 2 d S
B1 B 0.9265(8) 1.1235(3) 0.2905(6) 0.0482(13) Uani 1 1 d D
H11 H 1.054(4) 1.0789(18) 0.303(3) 0.018(8) Uiso 1 1 d D
H12 H 0.972(7) 1.189(2) 0.328(5) 0.058(12) Uiso 1 1 d D
H13 H 0.919(6) 1.121(4) 0.168(5) 0.12(2) Uiso 1 1 d D
B2 B 0.7233(7) 1.0890(3) 0.3875(6) 0.0380(10) Uani 1 1 d D
H21 H 0.733(6) 1.0270(18) 0.465(4) 0.040(11) Uiso 1 1 d D
H22 H 0.660(6) 1.141(2) 0.460(5) 0.063(14) Uiso 1 1 d D
H23 H 0.627(6) 1.069(3) 0.307(5) 0.068(15) Uiso 1 1 d D
B3 B 0.7398(10) 1.0853(5) 0.1710(7) 0.0683(19) Uani 1 1 d D
H31 H 0.776(8) 1.027(2) 0.128(6) 0.077(17) Uiso 1 1 d D
H32 H 0.681(7) 1.134(3) 0.108(5) 0.069(15) Uiso 1 1 d D
O O 0.9232(4) 0.91241(16) 0.6517(3) 0.0390(7) Uani 1 1 d .
C1 C 1.0422(7) 0.8869(3) 0.7818(5) 0.0490(12) Uani 1 1 d D
H1A H 0.961(5) 0.899(2) 0.874(4) 0.040(10) Uiso 1 1 d D
H1B H 1.157(4) 0.918(2) 0.759(5) 0.041(11) Uiso 1 1 d D
C2 C 1.1080(10) 0.7956(3) 0.7693(8) 0.0720(18) Uani 1 1 d D
H2A H 1.147(7) 0.777(3) 0.673(4) 0.069(18) Uiso 1 1 d D
H2B H 1.008(5) 0.764(2) 0.791(5) 0.054(13) Uiso 1 1 d D
H2C H 1.172(7) 0.787(3) 0.860(4) 0.070(16) Uiso 1 1 d D
C3 C 0.7522(6) 0.8653(3) 0.6444(6) 0.0453(11) Uani 1 1 d D
H3A H 0.795(7) 0.8054(19) 0.628(6) 0.067(15) Uiso 1 1 d D
H3B H 0.681(6) 0.885(3) 0.550(5) 0.078(17) Uiso 1 1 d D
C4 C 0.6341(10) 0.8812(4) 0.7872(11) 0.082(2) Uani 1 1 d D
H4A H 0.525(4) 0.857(3) 0.765(5) 0.055(13) Uiso 1 1 d D
H4B H 0.598(7) 0.9366(17) 0.787(6) 0.075(18) Uiso 1 1 d D
H4C H 0.665(15) 0.881(7) 0.892(5) 0.21(5) Uiso 1 1 d D

loop_
_atom_site_aniso_label
_atom_site_aniso_U_11
_atom_site_aniso_U_22
_atom_site_aniso_U_33
_atom_site_aniso_U_23
_atom_site_aniso_U_13
_atom_site_aniso_U_12
Mg 0.0460(11) 0.0270(7) 0.0253(8) 0.000 0.000 -0.0014(8)
B1 0.050(3) 0.044(3) 0.051(3) 0.020(2) 0.020(2) 0.021(2)
B2 0.033(3) 0.040(2) 0.042(2) 0.003(2) 0.0040(19) -0.001(2)
B3 0.073(4) 0.089(5) 0.043(3) 0.001(3) -0.006(3) 0.042(4)
O 0.0452(17) 0.0367(13) 0.0349(14) 0.0082(12) -0.0089(12) -0.0162(12)
C1 0.049(3) 0.054(3) 0.044(2) 0.0113(19) -0.010(2) -0.015(2)
C2 0.089(5) 0.048(3) 0.079(4) 0.022(3) -0.027(4) -0.014(3)
C3 0.047(3) 0.039(2) 0.050(2) 0.004(2) -0.010(2) -0.007(2)
C4 0.062(4) 0.069(4) 0.116(6) -0.027(4) 0.013(4) -0.013(3)

loop_
_atom_type_symbol
_atom_type_description
_atom_type_scat_dispersion_real
_atom_type_scat_dispersion_imag
_atom_type_scat_source
C C 0.0033 0.0016 'International Tables Vol C Tables 4.2.6.8 and 6.1.1.4'
H H 0.0000 0.0000 'International Tables Vol C Tables 4.2.6.8 and 6.1.1.4'
B B 0.0013 0.0007 'International Tables Vol C Tables 4.2.6.8 and 6.1.1.4'
O O 0.0106 0.0060 'International Tables Vol C Tables 4.2.6.8 and 6.1.1.4'
Mg Mg 0.0486 0.0363 'International Tables Vol C Tables 4.2.6.8 and 6.1.1.4'

loop_
_geom_angle_atom_site_label_1
_geom_angle_atom_site_label_2
_geom_angle_atom_site_label_3
_geom_angle
_geom_angle_site_symmetry_1
_geom_angle_site_symmetry_3
O Mg O 93.66(16) 2_775 .
O Mg B1 89.19(16) 2_775 .
O Mg B1 151.29(15) . .
O Mg B1 151.29(15) 2_775 2_775
O Mg B1 89.19(16) . 2_775
B1 Mg B1 101.8(3) . 2_775
O Mg B2 111.00(14) 2_775 2_775
O Mg B2 94.16(15) . 2_775
B1 Mg B2 111.44(17) . 2_775
B1 Mg B2 40.29(16) 2_775 2_775
O Mg B2 94.16(15) 2_775 .
O Mg B2 111.00(14) . .
B1 Mg B2 40.29(16) . .
B1 Mg B2 111.44(17) 2_775 .
B2 Mg B2 143.3(2) 2_775 .
O Mg H11 92.9(8) 2_775 .
O Mg H11 172.8(9) . .
B1 Mg H11 25.8(7) . .
B1 Mg H11 86.5(8) 2_775 .
B2 Mg H11 86.3(7) 2_775 .
B2 Mg H11 65.5(8) . .
O Mg H21 100.8(10) 2_775 .
O Mg H21 85.8(8) . .
B1 Mg H21 65.7(8) . .
B1 Mg H21 107.9(10) 2_775 .
B2 Mg H21 148.2(10) 2_775 .
B2 Mg H21 25.6(8) . .
H11 Mg H21 90.0(15) . .
B2 B1 B3 60.8(3) . .
B2 B1 Mg 70.3(2) . .
B3 B1 Mg 105.2(3) . .
B2 B1 H11 116.7(15) . .
B3 B1 H11 117.5(15) . .
Mg B1 H11 48.1(15) . .
B2 B1 H12 114(2) . .
B3 B1 H12 133(2) . .
Mg B1 H12 116(2) . .
H11 B1 H12 106(3) . .
B2 B1 H13 113(2) . .
B3 B1 H13 53(2) . .
Mg B1 H13 127(4) . .
H11 B1 H13 96(4) . .
H12 B1 H13 109(4) . .
B1 B2 B3 60.0(3) . .
B1 B2 Mg 69.4(2) . .
B3 B2 Mg 104.2(3) . .
B1 B2 H21 117(2) . .
B3 B2 H21 121.7(18) . .
Mg B2 H21 48(2) . .
B1 B2 H22 112(2) . .
B3 B2 H22 126(2) . .
Mg B2 H22 123(2) . .
H21 B2 H22 109(3) . .
B1 B2 H23 112(2) . .
B3 B2 H23 52(2) . .
Mg B2 H23 126(3) . .
H21 B2 H23 99(3) . .
H22 B2 H23 107(4) . .
B1 B3 B2 59.2(3) . .
B1 B3 H13 34.6(18) . .
B2 B3 H13 93.8(19) . .
B1 B3 H23 93.5(18) . .
B2 B3 H23 34.3(17) . .
H13 B3 H23 128(4) . .
B1 B3 H31 107(3) . .
B2 B3 H31 113(3) . .
H13 B3 H31 96(4) . .
H23 B3 H31 106(4) . .
B1 B3 H32 111(3) . .
B2 B3 H32 118(3) . .
H13 B3 H32 96(4) . .
H23 B3 H32 107(3) . .
H31 B3 H32 127(4) . .
C1 O C3 114.4(3) . .
C1 O Mg 122.0(2) . .
C3 O Mg 123.5(2) . .
O C1 C2 113.6(4) . .
O C1 H1A 99(2) . .
C2 C1 H1A 115(2) . .
O C1 H1B 104(2) . .
C2 C1 H1B 100(2) . .
H1A C1 H1B 124(3) . .
C1 C2 H2A 118(3) . .
C1 C2 H2B 105(3) . .
H2A C2 H2B 105(4) . .
C1 C2 H2C 105(3) . .
H2A C2 H2C 122(5) . .
H2B C2 H2C 100(4) . .
O C3 C4 112.5(4) . .
O C3 H3A 102(3) . .
C4 C3 H3A 116(3) . .
O C3 H3B 109(3) . .
C4 C3 H3B 106(3) . .
H3A C3 H3B 111(4) . .
C3 C4 H4A 106(3) . .
C3 C4 H4B 109(4) . .
H4A C4 H4B 98(5) . .
C3 C4 H4C 129(8) . .
H4A C4 H4C 115(8) . .
H4B C4 H4C 94(7) . .

loop_
_geom_bond_atom_site_label_1
_geom_bond_atom_site_label_2
_geom_bond_distance
_geom_bond_site_symmetry_2
Mg O 2.025(3) 2_775
Mg O 2.025(3) .
Mg B1 2.575(5) .
Mg B1 2.575(5) 2_775
Mg B2 2.591(5) 2_775
Mg B2 2.591(5) .
Mg H11 1.99(3) .
Mg H21 2.01(4) .
B1 B2 1.779(7) .
B1 B3 1.795(10) .
B1 H11 1.17(2) .
B1 H12 1.12(3) .
B1 H13 1.02(4) .
B2 B3 1.809(7) .
B2 H21 1.17(2) .
B2 H22 1.11(3) .
B2 H23 1.02(4) .
B3 H13 1.43(4) .
B3 H23 1.43(4) .
B3 H31 1.02(3) .
B3 H32 1.02(3) .
O C1 1.447(5) .
O C3 1.456(5) .
C1 C2 1.506(7) .
C1 H1A 1.00(2) .
C1 H1B 0.99(2) .
C2 H2A 0.90(2) .
C2 H2B 0.90(2) .
C2 H2C 0.90(2) .
C3 C4 1.493(9) .
C3 H3A 0.99(2) .
C3 H3B 1.00(2) .
C4 H4A 0.90(2) .
C4 H4B 0.90(2) .
C4 H4C 0.90(2) .

loop_
_geom_torsion_atom_site_label_1
_geom_torsion_atom_site_label_2
_geom_torsion_atom_site_label_3
_geom_torsion_atom_site_label_4
_geom_torsion
_geom_torsion_site_symmetry_1
O Mg B1 B2 -97.4(2) 2_775
O Mg B1 B2 -1.3(5) .
B1 Mg B1 B2 109.3(3) 2_775
B2 Mg B1 B2 150.3(2) 2_775
O Mg B1 B3 -148.1(3) 2_775
O Mg B1 B3 -51.9(5) .
B1 Mg B1 B3 58.7(3) 2_775
B2 Mg B1 B3 99.6(3) 2_775
B2 Mg B1 B3 -50.6(3) .
Mg B1 B2 B3 -121.3(3) .
B3 B1 B2 Mg 121.3(3) .
O Mg B2 B1 83.8(3) 2_775
O Mg B2 B1 179.3(2) .
B1 Mg B2 B1 -82.9(4) 2_775
B2 Mg B2 B1 -50.5(2) 2_775
O Mg B2 B3 133.6(4) 2_775
O Mg B2 B3 -130.9(3) .
B1 Mg B2 B3 49.8(4) .
B1 Mg B2 B3 -33.1(4) 2_775
B2 Mg B2 B3 -0.7(3) 2_775
Mg B1 B3 B2 56.5(3) .
Mg B2 B3 B1 -55.6(3) .
O Mg O C1 -51.3(3) 2_775
B1 Mg O C1 -146.3(4) .
B1 Mg O C1 100.1(3) 2_775
B2 Mg O C1 60.1(3) 2_775
B2 Mg O C1 -147.2(3) .
O Mg O C3 133.5(3) 2_775
B1 Mg O C3 38.5(5) .
B1 Mg O C3 -75.0(3) 2_775
B2 Mg O C3 -115.1(3) 2_775
B2 Mg O C3 37.7(3) .
C3 O C1 C2 63.7(5) .
Mg O C1 C2 -111.8(4) .
C1 O C3 C4 64.7(6) .
Mg O C3 C4 -119.8(5) .
